data_1515170
loop_
_publ_author_name
'Giri, Nicola'
'Davidson, Christine E.'
'Melaugh, Gavin'
'Del P\'opolo, Mario G.'
'Jones, James T. A.'
'Hasell, Tom'
'Cooper, Andrew I.'
'Horton, Peter N.'
'Hursthouse, Michael B.'
'James, Stuart L.'

_publ_section_title
;
 Alkylated organic cages: from porous crystals to neat liquids
;
_journal_issue 6
_journal_name_full 'Chemical Science'
_journal_page_first 2153
_journal_paper_doi 10.1039/c2sc01007k
_journal_volume 3
_journal_year 2012
_chemical_absolute_configuration unk
_chemical_formula_sum 'C123 H195 Cl9 N12'
_chemical_formula_weight 2160.96
_chemical_name_systematic
;
?
;
_space_group_IT_number 197
_symmetry_cell_setting cubic
_symmetry_space_group_name_Hall 'I 2 2 3'
_symmetry_space_group_name_H-M 'I 2 3'
_atom_sites_solution_hydrogens geom
_atom_sites_solution_primary direct
_atom_sites_solution_secondary difmap
_audit_creation_method SHELXL-97
_cell_angle_alpha 90.00
_cell_angle_beta 90.00
_cell_angle_gamma 90.00
_cell_formula_units_Z 2
_cell_length_a 19.23620(10)
_cell_length_b 19.23620(10)
_cell_length_c 19.23620(10)
_cell_measurement_reflns_used 5397
_cell_measurement_temperature 150(2)
_cell_measurement_theta_max 27.485
_cell_measurement_theta_min 2.910
_cell_volume 7118.00(6)
_computing_cell_refinement 'DENZO (Otwinowski & Minor, 1997) & COLLECT (Hooft, R.W.W., 1998)'
_computing_data_collection 'COLLECT (Hooft, R.W.W., 1998)'
_computing_data_reduction 'DENZO (Otwinowski & Minor, 1997) & COLLECT (Hooft, R.W.W., 1998)'
_computing_molecular_graphics 'ORTEP3 for Windows (Farrugia, 1997)'
_computing_publication_material 'WinGX (Farrugia, 1999)'
_computing_structure_refinement 'SHELXL-97 (Sheldrick, 2008)'
_computing_structure_solution 'SHELXS-97 (Sheldrick, 2008)'
_diffrn_ambient_temperature 150(2)
_diffrn_detector_area_resol_mean 9.091
_diffrn_measured_fraction_theta_full 0.991
_diffrn_measured_fraction_theta_max 0.991
_diffrn_measurement_device_type 'Bruker-Nonius Roper CCD camera on \k-goniostat'
_diffrn_measurement_method '\f & \w scans'
_diffrn_radiation_monochromator graphite
_diffrn_radiation_source 'Bruker-Nonius FR591 rotating anode'
_diffrn_radiation_type MoK\a
_diffrn_radiation_wavelength 0.71073
_diffrn_reflns_av_R_equivalents 0.0661
_diffrn_reflns_av_sigmaI/netI 0.0405
_diffrn_reflns_limit_h_max 22
_diffrn_reflns_limit_h_min -22
_diffrn_reflns_limit_k_max 22
_diffrn_reflns_limit_k_min -22
_diffrn_reflns_limit_l_max 22
_diffrn_reflns_limit_l_min -22
_diffrn_reflns_number 33008
_diffrn_reflns_theta_full 24.97
_diffrn_reflns_theta_max 24.97
_diffrn_reflns_theta_min 3.00
_exptl_absorpt_coefficient_mu 0.221
_exptl_absorpt_correction_T_max 0.9406
_exptl_absorpt_correction_T_min 0.9286
_exptl_absorpt_correction_type multi-scan
_exptl_absorpt_process_details 'SADABS 2007/2 (Sheldrick, G.M., 2007)'
_exptl_crystal_colour colourless
_exptl_crystal_density_diffrn 1.008
_exptl_crystal_density_method 'not measured'
_exptl_crystal_description prism
_exptl_crystal_F_000 2340
_exptl_crystal_size_max 0.34
_exptl_crystal_size_mid 0.32
_exptl_crystal_size_min 0.28
_refine_diff_density_max 0.372
_refine_diff_density_min -0.405
_refine_diff_density_rms 0.121
_refine_ls_extinction_coef 0.025(7)
_refine_ls_extinction_expression Fc^*^=kFc[1+0.001xFc^2^\l^3^/sin(2\q)]^-1/4^
_refine_ls_extinction_method SHELXL
_refine_ls_goodness_of_fit_ref 1.115
_refine_ls_hydrogen_treatment constr
_refine_ls_matrix_type full
_refine_ls_number_parameters 187
_refine_ls_number_reflns 1142
_refine_ls_number_restraints 200
_refine_ls_restrained_S_all 1.123
_refine_ls_R_factor_all 0.0906
_refine_ls_R_factor_gt 0.0767
_refine_ls_shift/su_max 0.001
_refine_ls_shift/su_mean 0.000
_refine_ls_structure_factor_coef Fsqd
_refine_ls_weighting_details 'calc w=1/[\s^2^(Fo^2^)+(0.1654P)^2^+1.2593P] where P=(Fo^2^+2Fc^2^)/3'
_refine_ls_weighting_scheme calc
_refine_ls_wR_factor_gt 0.1927
_refine_ls_wR_factor_ref 0.2022
_reflns_number_gt 1094
_reflns_number_total 1142
_reflns_threshold_expression >2\s(I)
_cod_data_source_file c2sc01007k.txt
_cod_data_source_block 8
_cod_original_sg_symbol_H-M I23
_cod_database_code 1515170

loop_
_symmetry_equiv_pos_as_xyz
'x, y, z'
'-x, -y, z'
'-x, y, -z'
'x, -y, -z'
'z, x, y'
'z, -x, -y'
'-z, -x, y'
'-z, x, -y'
'y, z, x'
'-y, z, -x'
'y, -z, -x'
'-y, -z, x'
'x+1/2, y+1/2, z+1/2'
'-x+1/2, -y+1/2, z+1/2'
'-x+1/2, y+1/2, -z+1/2'
'x+1/2, -y+1/2, -z+1/2'
'z+1/2, x+1/2, y+1/2'
'z+1/2, -x+1/2, -y+1/2'
'-z+1/2, -x+1/2, y+1/2'
'-z+1/2, x+1/2, -y+1/2'
'y+1/2, z+1/2, x+1/2'
'-y+1/2, z+1/2, -x+1/2'
'y+1/2, -z+1/2, -x+1/2'
'-y+1/2, -z+1/2, x+1/2'

loop_
_atom_site_label
_atom_site_type_symbol
_atom_site_fract_x
_atom_site_fract_y
_atom_site_fract_z
_atom_site_U_iso_or_equiv
_atom_site_adp_type
_atom_site_occupancy
_atom_site_symmetry_multiplicity
_atom_site_calc_flag
_atom_site_refinement_flags
_atom_site_disorder_assembly
_atom_site_disorder_group
N1 N 0.0573(2) 0.2865(2) 0.0464(2) 0.0462(10) Uani 1 1 d . . .
C1 C 0.1430(3) 0.1671(3) 0.0694(3) 0.0477(12) Uani 1 1 d . . .
H1 H 0.1539 0.1946 0.0298 0.057 Uiso 1 1 calc R . .
C2 C 0.0859(3) 0.1840(2) 0.1104(3) 0.0453(12) Uani 1 1 d . . .
C3 C 0.0430(3) 0.2465(2) 0.0946(3) 0.0469(12) Uani 1 1 d . . .
H3 H 0.0034 0.2559 0.1224 0.056 Uiso 1 1 calc R . .
C4 C 0.0144(3) 0.3493(2) 0.0380(3) 0.0469(13) Uani 1 1 d . . .
H4 H -0.0252 0.3481 0.0716 0.056 Uiso 1 1 calc R . .
C5 C 0.0605(3) 0.4119(3) 0.0533(3) 0.0593(14) Uani 1 1 d D . .
H5A H 0.1022 0.4092 0.0232 0.071 Uiso 1 1 calc R A 1
H5B H 0.0349 0.4546 0.0405 0.071 Uiso 1 1 calc R A 1
C6A C 0.0840(3) 0.4182(3) 0.1277(3) 0.0620(14) Uani 0.54(3) 1 d PDU B 1
H6A1 H 0.1111 0.3765 0.1407 0.074 Uiso 0.54(3) 1 calc PR B 1
H6A2 H 0.0428 0.4207 0.1584 0.074 Uiso 0.54(3) 1 calc PR B 1
C7A C 0.1284(14) 0.4828(11) 0.1379(11) 0.071(5) Uani 0.54(3) 1 d PDU B 1
H7A1 H 0.1026 0.5232 0.1191 0.085 Uiso 0.54(3) 1 calc PR B 1
H7A2 H 0.1712 0.4775 0.1098 0.085 Uiso 0.54(3) 1 calc PR B 1
C8A C 0.1501(11) 0.5001(9) 0.2136(10) 0.082(4) Uani 0.54(3) 1 d PDU B 1
H8A H 0.1099 0.5055 0.2461 0.099 Uiso 0.54(3) 1 calc PR B 1
C9A C 0.1932(15) 0.5688(11) 0.2034(15) 0.120(8) Uani 0.54(3) 1 d PDU B 1
H9A1 H 0.2114 0.5842 0.2484 0.180 Uiso 0.54(3) 1 calc PR B 1
H9A2 H 0.1631 0.6049 0.1839 0.180 Uiso 0.54(3) 1 calc PR B 1
H9A3 H 0.2319 0.5599 0.1715 0.180 Uiso 0.54(3) 1 calc PR B 1
C10A C 0.208(2) 0.4536(15) 0.242(2) 0.184(14) Uani 0.54(3) 1 d PDU B 1
H10A H 0.2143 0.4629 0.2919 0.276 Uiso 0.54(3) 1 calc PR B 1
H10B H 0.2515 0.4634 0.2175 0.276 Uiso 0.54(3) 1 calc PR B 1
H10C H 0.1953 0.4047 0.2356 0.276 Uiso 0.54(3) 1 calc PR B 1
C6B C 0.0840(3) 0.4182(3) 0.1277(3) 0.0620(14) Uani 0.46(3) 1 d PDU B 2
H6B1 H 0.1178 0.3807 0.1376 0.074 Uiso 0.46(3) 1 calc PR B 2
H6B2 H 0.0433 0.4111 0.1585 0.074 Uiso 0.46(3) 1 calc PR B 2
C7B C 0.1178(15) 0.4890(9) 0.1454(12) 0.064(4) Uani 0.46(3) 1 d PDU B 2
H7B1 H 0.0899 0.5265 0.1238 0.077 Uiso 0.46(3) 1 calc PR B 2
H7B2 H 0.1648 0.4906 0.1245 0.077 Uiso 0.46(3) 1 calc PR B 2
C8B C 0.1242(16) 0.5041(10) 0.2251(13) 0.103(6) Uani 0.46(3) 1 d PDU B 2
H8B H 0.0784 0.5038 0.2497 0.124 Uiso 0.46(3) 1 calc PR B 2
C9B C 0.1626(14) 0.5755(8) 0.2304(10) 0.084(6) Uani 0.46(3) 1 d PDU B 2
H9B1 H 0.1600 0.5926 0.2783 0.127 Uiso 0.46(3) 1 calc PR B 2
H9B2 H 0.1404 0.6090 0.1992 0.127 Uiso 0.46(3) 1 calc PR B 2
H9B3 H 0.2114 0.5695 0.2171 0.127 Uiso 0.46(3) 1 calc PR B 2
C10B C 0.1770(16) 0.4538(10) 0.2569(12) 0.111(8) Uani 0.46(3) 1 d PDU B 2
H10D H 0.1779 0.4597 0.3074 0.167 Uiso 0.46(3) 1 calc PR B 2
H10E H 0.2233 0.4635 0.2379 0.167 Uiso 0.46(3) 1 calc PR B 2
H10F H 0.1637 0.4059 0.2456 0.167 Uiso 0.46(3) 1 calc PR B 2
Cl1 Cl 0.0674(19) 0.0309(10) -0.083(2) 0.133(12) Uani 0.08 1 d PDU C -1
Cl2 Cl 0.049(4) -0.0571(19) 0.040(3) 0.133(12) Uani 0.08 1 d PDU C -1
Cl3 Cl -0.052(2) -0.0618(19) -0.066(4) 0.133(12) Uani 0.08 1 d PDU C -1
C11 C 0.009(2) -0.0088(19) -0.025(3) 0.166(19) Uani 0.08 1 d PDU C -1
H11 H -0.0179 0.0294 -0.0016 0.199 Uiso 0.08 1 calc PR C -1
Cl31 Cl 0.2550(17) 0.2554(13) 0.2548(13) 0.121(4) Uani 0.50 3 d SPDU D -2
Cl32 Cl 0.2682(12) 0.3712(9) 0.3527(8) 0.121(4) Uani 0.17 1 d PDU D -2
Cl33 Cl 0.3395(12) 0.2476(9) 0.3814(9) 0.121(4) Uani 0.17 1 d PDU D -2
C31 C 0.309(2) 0.2998(14) 0.3146(15) 0.139(10) Uani 0.17 1 d PDU D -2
H31 H 0.3500 0.3174 0.2883 0.166 Uiso 0.17 1 calc PR D -2

loop_
_atom_site_aniso_label
_atom_site_aniso_U_11
_atom_site_aniso_U_22
_atom_site_aniso_U_33
_atom_site_aniso_U_23
_atom_site_aniso_U_13
_atom_site_aniso_U_12
N1 0.049(2) 0.0353(18) 0.054(2) 0.0020(18) 0.0062(18) 0.0016(17)
C1 0.046(2) 0.045(2) 0.052(3) 0.007(2) 0.0043(18) -0.005(2)
C2 0.049(3) 0.041(2) 0.046(2) 0.0032(19) 0.006(2) 0.000(2)
C3 0.049(3) 0.041(2) 0.050(3) -0.002(2) 0.012(2) -0.001(2)
C4 0.053(3) 0.032(2) 0.055(3) -0.001(2) 0.005(2) 0.0036(19)
C5 0.072(3) 0.042(2) 0.065(3) 0.006(2) -0.006(3) -0.004(2)
C6A 0.065(3) 0.054(3) 0.067(3) 0.002(2) -0.012(3) 0.001(3)
C7A 0.067(9) 0.065(7) 0.080(7) -0.005(6) -0.013(7) -0.001(7)
C8A 0.081(9) 0.067(6) 0.099(8) -0.005(7) -0.042(7) 0.001(7)
C9A 0.116(16) 0.147(16) 0.096(14) -0.036(13) -0.019(12) -0.021(14)
C10A 0.19(3) 0.19(2) 0.17(2) 0.03(2) -0.01(2) 0.01(2)
C6B 0.065(3) 0.054(3) 0.067(3) 0.002(2) -0.012(3) 0.001(3)
C7B 0.061(8) 0.048(7) 0.083(8) 0.006(6) -0.012(7) 0.013(6)
C8B 0.108(13) 0.079(9) 0.122(11) -0.020(9) -0.045(11) -0.018(10)
C9B 0.114(14) 0.073(9) 0.066(10) -0.050(8) 0.008(9) -0.019(9)
C10B 0.129(17) 0.129(14) 0.076(11) 0.021(10) -0.053(12) -0.047(13)
Cl1 0.138(17) 0.037(7) 0.22(3) -0.010(10) 0.057(14) 0.039(9)
Cl2 0.138(17) 0.037(7) 0.22(3) -0.010(10) 0.057(14) 0.039(9)
Cl3 0.138(17) 0.037(7) 0.22(3) -0.010(10) 0.057(14) 0.039(9)
C11 0.17(3) 0.17(3) 0.16(2) 0.006(17) 0.024(16) -0.008(17)
Cl31 0.186(12) 0.099(7) 0.079(5) -0.012(5) 0.045(6) -0.040(7)
Cl32 0.186(12) 0.099(7) 0.079(5) -0.012(5) 0.045(6) -0.040(7)
Cl33 0.186(12) 0.099(7) 0.079(5) -0.012(5) 0.045(6) -0.040(7)
C31 0.15(2) 0.129(18) 0.139(19) -0.019(11) -0.003(16) 0.001(15)

loop_
_atom_type_symbol
_atom_type_description
_atom_type_scat_dispersion_real
_atom_type_scat_dispersion_imag
_atom_type_scat_source
C C 0.0033 0.0000 'International Tables Vol C Tables 4.2.6.8 and 6.1.1.4'
H H 0.0000 0.0000 'International Tables Vol C Tables 4.2.6.8 and 6.1.1.4'
N N 0.0061 0.0000 'International Tables Vol C Tables 4.2.6.8 and 6.1.1.4'
Cl Cl 0.1484 0.0000 'International Tables Vol C Tables 4.2.6.8 and 6.1.1.4'

loop_
_geom_angle_atom_site_label_1
_geom_angle_atom_site_label_2
_geom_angle_atom_site_label_3
_geom_angle
_geom_angle_site_symmetry_1
_geom_angle_site_symmetry_3
C3 N1 C4 118.0(4) . .
C2 C1 C2 120.3(5) 9 .
C2 C1 H1 119.8 9 .
C2 C1 H1 119.8 . .
C1 C2 C1 119.7(5) 5 .
C1 C2 C3 119.7(4) 5 .
C1 C2 C3 120.7(4) . .
N1 C3 C2 122.2(4) . .
N1 C3 H3 118.9 . .
C2 C3 H3 118.9 . .
N1 C4 C5 107.4(4) . .
N1 C4 C4 107.6(4) . 3
C5 C4 C4 112.8(4) . 3
N1 C4 H4 109.7 . .
C5 C4 H4 109.7 . .
C4 C4 H4 109.7 3 .
C6A C5 C4 115.0(5) . .
C6A C5 H5A 108.5 . .
C4 C5 H5A 108.5 . .
C6A C5 H5B 108.5 . .
C4 C5 H5B 108.5 . .
H5A C5 H5B 107.5 . .
C5 C6A C7A 111.0(9) . .
C5 C6A H6A1 109.4 . .
C7A C6A H6A1 109.4 . .
C5 C6A H6A2 109.4 . .
C7A C6A H6A2 109.4 . .
H6A1 C6A H6A2 108.0 . .
C6A C7A C8A 116.6(14) . .
C6A C7A H7A1 108.1 . .
C8A C7A H7A1 108.1 . .
C6A C7A H7A2 108.1 . .
C8A C7A H7A2 108.1 . .
H7A1 C7A H7A2 107.3 . .
C10A C8A C7A 114.1(18) . .
C10A C8A C9A 98.8(10) . .
C7A C8A C9A 101.8(12) . .
C10A C8A H8A 113.5 . .
C7A C8A H8A 113.5 . .
C9A C8A H8A 113.5 . .
C8A C9A H9A1 109.5 . .
C8A C9A H9A2 109.5 . .
H9A1 C9A H9A2 109.5 . .
C8A C9A H9A3 109.5 . .
H9A1 C9A H9A3 109.5 . .
H9A2 C9A H9A3 109.5 . .
C8A C10A H10A 109.5 . .
C8A C10A H10B 109.5 . .
H10A C10A H10B 109.5 . .
C8A C10A H10C 109.5 . .
H10A C10A H10C 109.5 . .
H10B C10A H10C 109.5 . .
C8B C7B H7B1 108.7 . .
C8B C7B H7B2 108.7 . .
H7B1 C7B H7B2 107.6 . .
C10B C8B C9B 102.5(11) . .
C10B C8B C7B 109.0(16) . .
C9B C8B C7B 105.4(14) . .
C10B C8B H8B 113.1 . .
C9B C8B H8B 113.1 . .
C7B C8B H8B 113.1 . .
C8B C9B H9B1 109.5 . .
C8B C9B H9B2 109.5 . .
H9B1 C9B H9B2 109.5 . .
C8B C9B H9B3 109.5 . .
H9B1 C9B H9B3 109.5 . .
H9B2 C9B H9B3 109.5 . .
C8B C10B H10D 109.5 . .
C8B C10B H10E 109.5 . .
H10D C10B H10E 109.5 . .
C8B C10B H10F 109.5 . .
H10D C10B H10F 109.5 . .
H10E C10B H10F 109.5 . .
Cl3 C11 Cl2 107.9(19) . .
Cl3 C11 Cl1 114(2) . .
Cl2 C11 Cl1 113(2) . .
Cl3 C11 H11 107.1 . .
Cl2 C11 H11 107.1 . .
Cl1 C11 H11 107.1 . .
Cl33 C31 Cl32 107.2(18) . .
Cl33 C31 Cl31 114(2) . .
Cl32 C31 Cl31 113.2(17) . .
Cl33 C31 H31 107.4 . .
Cl32 C31 H31 107.4 . .
Cl31 C31 H31 107.4 . .

loop_
_geom_bond_atom_site_label_1
_geom_bond_atom_site_label_2
_geom_bond_distance
_geom_bond_site_symmetry_2
N1 C3 1.234(6) .
N1 C4 1.473(6) .
C1 C2 1.383(7) 9
C1 C2 1.392(7) .
C1 H1 0.9500 .
C2 C1 1.383(7) 5
C2 C3 1.489(7) .
C3 H3 0.9500 .
C4 C5 1.524(7) .
C4 C4 1.561(10) 3
C4 H4 1.0000 .
C5 C6A 1.505(7) .
C5 H5A 0.9900 .
C5 H5B 0.9900 .
C6A C7A 1.522(13) .
C6A H6A1 0.9900 .
C6A H6A2 0.9900 .
C7A C8A 1.551(13) .
C7A H7A1 0.9900 .
C7A H7A2 0.9900 .
C8A C10A 1.530(15) .
C8A C9A 1.571(14) .
C8A H8A 1.0000 .
C9A H9A1 0.9800 .
C9A H9A2 0.9800 .
C9A H9A3 0.9800 .
C10A H10A 0.9800 .
C10A H10B 0.9800 .
C10A H10C 0.9800 .
C7B C8B 1.565(14) .
C7B H7B1 0.9900 .
C7B H7B2 0.9900 .
C8B C10B 1.530(16) .
C8B C9B 1.561(15) .
C8B H8B 1.0000 .
C9B H9B1 0.9800 .
C9B H9B2 0.9800 .
C9B H9B3 0.9800 .
C10B H10D 0.9800 .
C10B H10E 0.9800 .
C10B H10F 0.9800 .
Cl1 C11 1.758(19) .
Cl2 C11 1.74(2) .
Cl3 C11 1.73(2) .
C11 H11 1.0000 .
Cl31 C31 1.765(19) .
Cl32 C31 1.74(2) .
Cl33 C31 1.74(2) .
C31 H31 1.0000 .
